data_1543395
loop_
_publ_author_name
'Cheng, Cungui'
'Liu, Shuiyou'
'Lu, Danyang'
'Zhu, Gangguo'

_publ_section_title
;
 Copper-Catalyzed Trifluoromethylation of Alkenes with Redox-Neutral
 Remote Amidation of Aldehydes.
;
_journal_issue 12
_journal_name_full 'Organic letters'
_journal_page_first 2852
_journal_page_last 2855
_journal_paper_doi 10.1021/acs.orglett.6b01113
_journal_volume 18
_journal_year 2016
_chemical_formula_sum 'C17 H20 F3 N O3'
_chemical_formula_weight 343.34
_chemical_name_systematic
; 
 ? 
;
_space_group_IT_number 14
_symmetry_cell_setting monoclinic
_symmetry_space_group_name_Hall '-P 2ybc'
_symmetry_space_group_name_H-M 'P 1 21/c 1'
_atom_sites_solution_hydrogens geom
_atom_sites_solution_primary direct
_atom_sites_solution_secondary difmap
_audit_creation_method SHELXL-97
_cell_angle_alpha 90.000(13)
_cell_angle_beta 112.805(16)
_cell_angle_gamma 90.000(12)
_cell_formula_units_Z 4
_cell_length_a 10.019(3)
_cell_length_b 9.396(2)
_cell_length_c 19.802(5)
_cell_measurement_reflns_used 37672
_cell_measurement_temperature 296(2)
_cell_measurement_theta_max 24
_cell_measurement_theta_min 1
_cell_volume 1718.4(8)
_computing_cell_refinement 'Siemens SMART & SAINT'
_computing_data_collection 'Siemens SMART'
_computing_data_reduction 'Siemens XPREP'
_computing_molecular_graphics 'Bruker SHELXTL'
_computing_publication_material 'Bruker SHELXTL'
_computing_structure_refinement 'Siemens SHELXTL'
_computing_structure_solution 'Siemens SHELXTL'
_diffrn_ambient_temperature 296(2)
_diffrn_measured_fraction_theta_full 1.000
_diffrn_measured_fraction_theta_max 1.000
_diffrn_measurement_device_type 'Bruker SMART APEX-II diffractometer'
_diffrn_measurement_method '\w scans'
_diffrn_radiation_monochromator graphite
_diffrn_radiation_source 'fine-focus sealed tube'
_diffrn_radiation_type MoK\a
_diffrn_radiation_wavelength 0.71073
_diffrn_reflns_av_R_equivalents 0.2122
_diffrn_reflns_av_sigmaI/netI 0.1839
_diffrn_reflns_limit_h_max 11
_diffrn_reflns_limit_h_min -11
_diffrn_reflns_limit_k_max 10
_diffrn_reflns_limit_k_min -10
_diffrn_reflns_limit_l_max 22
_diffrn_reflns_limit_l_min -22
_diffrn_reflns_number 37672
_diffrn_reflns_theta_full 24.00
_diffrn_reflns_theta_max 24.00
_diffrn_reflns_theta_min 2.21
_exptl_absorpt_coefficient_mu 0.112
_exptl_absorpt_correction_T_max 0.9802
_exptl_absorpt_correction_T_min 0.9748
_exptl_absorpt_correction_type empirical
_exptl_crystal_colour colourless
_exptl_crystal_density_diffrn 1.327
_exptl_crystal_density_method 'not measured'
_exptl_crystal_description block
_exptl_crystal_F_000 720
_exptl_crystal_size_max 0.23
_exptl_crystal_size_mid 0.20
_exptl_crystal_size_min 0.18
_refine_diff_density_max 0.457
_refine_diff_density_min -0.313
_refine_diff_density_rms 0.073
_refine_ls_extinction_method none
_refine_ls_goodness_of_fit_ref 1.058
_refine_ls_hydrogen_treatment mixed
_refine_ls_matrix_type full
_refine_ls_number_parameters 211
_refine_ls_number_reflns 2705
_refine_ls_number_restraints 30
_refine_ls_restrained_S_all 1.054
_refine_ls_R_factor_all 0.1894
_refine_ls_R_factor_gt 0.1040
_refine_ls_shift/su_max 0.059
_refine_ls_shift/su_mean 0.004
_refine_ls_structure_factor_coef Fsqd
_refine_ls_weighting_details 'calc w=1/[\s^2^(Fo^2^)+(0.4920P)^2^+4.0922P] where P=(Fo^2^+2Fc^2^)/3'
_refine_ls_weighting_scheme calc
_refine_ls_wR_factor_gt 0.3276
_refine_ls_wR_factor_ref 0.3869
_reflns_number_gt 1286
_reflns_number_total 2705
_reflns_threshold_expression >2sigma(I)
_cod_data_source_file ol6b01113_si_001.cif
_cod_data_source_block a
_cod_depositor_comments 'Adding full bibliography for 1543395.cif.'
_cod_original_sg_symbol_H-M P21/c
_cod_database_code 1543395

loop_
_symmetry_equiv_pos_as_xyz
'x, y, z'
'-x, y+1/2, -z+1/2'
'-x, -y, -z'
'x, -y-1/2, z-1/2'

loop_
_atom_site_label
_atom_site_type_symbol
_atom_site_fract_x
_atom_site_fract_y
_atom_site_fract_z
_atom_site_U_iso_or_equiv
_atom_site_adp_type
_atom_site_occupancy
_atom_site_symmetry_multiplicity
_atom_site_calc_flag
_atom_site_refinement_flags
F1 F 0.5082(15) 0.7550(15) 0.0043(9) 0.170(6) Uani 1 1 d .
F2 F 0.312(2) 0.7427(19) -0.0785(6) 0.234(11) Uani 1 1 d .
F3 F 0.3669(14) 0.9244(13) -0.0154(8) 0.154(5) Uani 1 1 d .
N1 N -0.0061(10) 0.6723(10) 0.1807(5) 0.058(3) Uani 1 1 d U
O1 O 0.0942(10) 0.7887(9) 0.1144(5) 0.073(3) Uani 1 1 d .
O2 O 0.2137(9) 0.3547(7) 0.0632(4) 0.061(2) Uani 1 1 d U
O3 O 0.0363(11) 0.3329(12) 0.1034(6) 0.092(3) Uani 1 1 d .
C1 C -0.1452(13) 0.7456(14) 0.1475(8) 0.069(4) Uani 1 1 d .
H1A H -0.1915 0.7237 0.0957 0.082 Uiso 1 1 calc R
H1B H -0.1328 0.8478 0.1534 0.082 Uiso 1 1 calc R
C2 C -0.2333(17) 0.689(2) 0.1891(11) 0.108(6) Uani 1 1 d .
H2A H -0.2244 0.7504 0.2298 0.130 Uiso 1 1 calc R
H2B H -0.3348 0.6808 0.1571 0.130 Uiso 1 1 calc R
C3 C -0.1711(17) 0.547(2) 0.2154(11) 0.105(6) Uani 1 1 d .
H3A H -0.1856 0.5213 0.2595 0.126 Uiso 1 1 calc R
H3B H -0.2152 0.4753 0.1783 0.126 Uiso 1 1 calc R
C4 C -0.0172(14) 0.5616(15) 0.2304(8) 0.074(4) Uani 1 1 d .
H4A H 0.0217 0.4723 0.2215 0.088 Uiso 1 1 calc R
H4B H 0.0360 0.5892 0.2810 0.088 Uiso 1 1 calc R
C5 C 0.1029(12) 0.7021(11) 0.1601(7) 0.044(3) Uani 1 1 d U
C6 C 0.2402(11) 0.6178(11) 0.1985(6) 0.040(3) Uani 1 1 d U
C7 C 0.3151(13) 0.6357(13) 0.2724(7) 0.059(3) Uani 1 1 d .
H7A H 0.2785 0.6949 0.2988 0.071 Uiso 1 1 calc R
C8 C 0.4432(14) 0.5667(14) 0.3072(7) 0.064(4) Uani 1 1 d .
H8A H 0.4931 0.5793 0.3573 0.077 Uiso 1 1 calc R
C9 C 0.4990(13) 0.4811(14) 0.2705(7) 0.061(4) Uani 1 1 d .
H9A H 0.5865 0.4349 0.2953 0.073 Uiso 1 1 calc R
C10 C 0.4273(13) 0.4618(12) 0.1968(7) 0.054(3) Uani 1 1 d .
H10A H 0.4666 0.4030 0.1714 0.065 Uiso 1 1 calc R
C11 C 0.2969(11) 0.5292(10) 0.1599(6) 0.039(3) Uani 1 1 d .
C12 C 0.2208(13) 0.5028(11) 0.0777(6) 0.049(3) Uani 1 1 d .
H12A H 0.1225 0.5419 0.0604 0.059 Uiso 1 1 calc R
C13 C 0.1195(16) 0.2783(12) 0.0803(7) 0.061(2) Uani 1 1 d U
C14 C 0.1255(18) 0.1301(17) 0.0650(9) 0.105(6) Uani 1 1 d .
H14A H 0.0557 0.0792 0.0779 0.157 Uiso 1 1 calc R
H14B H 0.2207 0.0942 0.0931 0.157 Uiso 1 1 calc R
H14C H 0.1041 0.1174 0.0138 0.157 Uiso 1 1 calc R
C15 C 0.2996(15) 0.5648(12) 0.0330(7) 0.062(4) Uani 1 1 d .
H15A H 0.3969 0.5260 0.0506 0.074 Uiso 1 1 calc R
H15B H 0.2502 0.5358 -0.0176 0.074 Uiso 1 1 calc R
C16 C 0.3087(15) 0.7234(14) 0.0364(7) 0.071(4) Uani 1 1 d .
H16A H 0.2122 0.7623 0.0233 0.086 Uiso 1 1 calc R
H16B H 0.3665 0.7523 0.0862 0.086 Uiso 1 1 calc R
C17 C 0.373(2) 0.7833(17) -0.0133(9) 0.086(5) Uani 1 1 d .

loop_
_atom_site_aniso_label
_atom_site_aniso_U_11
_atom_site_aniso_U_22
_atom_site_aniso_U_33
_atom_site_aniso_U_23
_atom_site_aniso_U_13
_atom_site_aniso_U_12
F1 0.126(10) 0.187(14) 0.245(15) 0.056(11) 0.123(11) 0.009(9)
F2 0.35(2) 0.28(2) 0.063(8) -0.004(9) 0.071(11) -0.197(18)
F3 0.167(11) 0.109(10) 0.227(14) 0.051(8) 0.123(10) -0.014(7)
N1 0.057(5) 0.053(6) 0.065(6) 0.007(5) 0.026(5) 0.003(4)
O1 0.094(6) 0.048(5) 0.086(7) 0.043(5) 0.045(5) 0.028(4)
O2 0.087(6) 0.024(4) 0.067(5) -0.006(3) 0.024(4) -0.017(3)
O3 0.083(7) 0.083(7) 0.110(9) -0.009(6) 0.038(6) -0.033(5)
C1 0.067(8) 0.055(8) 0.078(9) -0.006(7) 0.022(7) 0.008(7)
C2 0.070(10) 0.143(17) 0.125(15) 0.003(12) 0.054(10) 0.014(10)
C3 0.091(12) 0.108(14) 0.133(16) 0.016(11) 0.060(11) -0.016(10)
C4 0.074(9) 0.069(9) 0.089(11) 0.022(8) 0.043(8) 0.003(7)
C5 0.053(6) 0.022(5) 0.055(6) 0.001(5) 0.019(5) 0.003(4)
C6 0.049(6) 0.027(5) 0.048(6) -0.003(5) 0.022(5) -0.008(4)
C7 0.061(8) 0.058(8) 0.058(9) -0.008(6) 0.023(7) -0.002(6)
C8 0.061(9) 0.074(9) 0.055(8) -0.004(7) 0.019(7) -0.001(7)
C9 0.047(7) 0.067(9) 0.063(10) 0.011(7) 0.014(7) 0.014(6)
C10 0.065(8) 0.035(7) 0.069(10) -0.002(6) 0.034(7) 0.004(6)
C11 0.051(7) 0.015(5) 0.054(8) 0.000(5) 0.023(6) -0.009(5)
C12 0.063(7) 0.039(7) 0.042(7) 0.002(5) 0.015(6) -0.010(5)
C13 0.087(6) 0.024(4) 0.067(5) -0.006(3) 0.024(4) -0.017(3)
C14 0.115(14) 0.065(10) 0.098(12) 0.006(9) 0.001(10) -0.026(9)
C15 0.100(10) 0.035(8) 0.055(8) -0.005(6) 0.034(7) -0.020(6)
C16 0.086(9) 0.070(10) 0.073(9) 0.010(7) 0.047(8) -0.016(7)
C17 0.104(13) 0.066(11) 0.075(12) 0.020(8) 0.021(9) -0.025(9)

loop_
_atom_type_symbol
_atom_type_description
_atom_type_scat_dispersion_real
_atom_type_scat_dispersion_imag
_atom_type_scat_source
C C 0.0033 0.0016 'International Tables Vol C Tables 4.2.6.8 and 6.1.1.4'
H H 0.0000 0.0000 'International Tables Vol C Tables 4.2.6.8 and 6.1.1.4'
F F 0.0171 0.0103 'International Tables Vol C Tables 4.2.6.8 and 6.1.1.4'
N N 0.0061 0.0033 'International Tables Vol C Tables 4.2.6.8 and 6.1.1.4'
O O 0.0106 0.0060 'International Tables Vol C Tables 4.2.6.8 and 6.1.1.4'

loop_
_geom_angle_atom_site_label_1
_geom_angle_atom_site_label_2
_geom_angle_atom_site_label_3
_geom_angle
C5 N1 C4 129.6(10)
C5 N1 C1 120.9(10)
C4 N1 C1 109.2(10)
C13 O2 C12 117.6(10)
N1 C1 C2 104.1(11)
N1 C1 H1A 110.9
C2 C1 H1A 110.9
N1 C1 H1B 110.9
C2 C1 H1B 110.9
H1A C1 H1B 109.0
C3 C2 C1 104.7(13)
C3 C2 H2A 110.8
C1 C2 H2A 110.8
C3 C2 H2B 110.8
C1 C2 H2B 110.8
H2A C2 H2B 108.9
C4 C3 C2 104.9(13)
C4 C3 H3A 110.8
C2 C3 H3A 110.8
C4 C3 H3B 110.8
C2 C3 H3B 110.8
H3A C3 H3B 108.8
C3 C4 N1 106.1(11)
C3 C4 H4A 110.5
N1 C4 H4A 110.5
C3 C4 H4B 110.5
N1 C4 H4B 110.5
H4A C4 H4B 108.7
O1 C5 N1 123.1(10)
O1 C5 C6 121.5(10)
N1 C5 C6 115.4(10)
C7 C6 C11 119.2(10)
C7 C6 C5 119.2(10)
C11 C6 C5 121.5(10)
C8 C7 C6 119.9(12)
C8 C7 H7A 120.0
C6 C7 H7A 120.0
C9 C8 C7 121.4(12)
C9 C8 H8A 119.3
C7 C8 H8A 119.3
C8 C9 C10 120.1(12)
C8 C9 H9A 120.0
C10 C9 H9A 120.0
C9 C10 C11 120.1(11)
C9 C10 H10A 119.9
C11 C10 H10A 119.9
C10 C11 C6 119.2(10)
C10 C11 C12 118.0(10)
C6 C11 C12 122.8(10)
O2 C12 C15 104.8(9)
O2 C12 C11 109.9(8)
C15 C12 C11 113.7(9)
O2 C12 H12A 109.4
C15 C12 H12A 109.4
C11 C12 H12A 109.4
O3 C13 O2 121.9(11)
O3 C13 C14 125.7(14)
O2 C13 C14 112.3(14)
C13 C14 H14A 109.5
C13 C14 H14B 109.5
H14A C14 H14B 109.5
C13 C14 H14C 109.5
H14A C14 H14C 109.5
H14B C14 H14C 109.5
C16 C15 C12 113.3(10)
C16 C15 H15A 108.9
C12 C15 H15A 108.9
C16 C15 H15B 108.9
C12 C15 H15B 108.9
H15A C15 H15B 107.7
C17 C16 C15 112.6(12)
C17 C16 H16A 109.1
C15 C16 H16A 109.1
C17 C16 H16B 109.1
C15 C16 H16B 109.1
H16A C16 H16B 107.8
F2 C17 F1 104.9(19)
F2 C17 F3 105.8(15)
F1 C17 F3 104.4(13)
F2 C17 C16 113.8(14)
F1 C17 C16 115.2(13)
F3 C17 C16 111.9(16)

loop_
_geom_bond_atom_site_label_1
_geom_bond_atom_site_label_2
_geom_bond_distance
F1 C17 1.286(18)
F2 C17 1.254(18)
F3 C17 1.328(18)
N1 C5 1.335(14)
N1 C4 1.466(16)
N1 C1 1.462(15)
O1 C5 1.195(13)
O2 C13 1.329(16)
O2 C12 1.417(13)
O3 C13 1.210(16)
C1 C2 1.52(2)
C1 H1A 0.9700
C1 H1B 0.9700
C2 C3 1.47(2)
C2 H2A 0.9700
C2 H2B 0.9700
C3 C4 1.459(18)
C3 H3A 0.9700
C3 H3B 0.9700
C4 H4A 0.9700
C4 H4B 0.9700
C5 C6 1.512(16)
C6 C7 1.372(16)
C6 C11 1.392(15)
C7 C8 1.362(17)
C7 H7A 0.9300
C8 C9 1.342(18)
C8 H8A 0.9300
C9 C10 1.367(16)
C9 H9A 0.9300
C10 C11 1.379(15)
C10 H10A 0.9300
C11 C12 1.526(15)
C12 C15 1.513(16)
C12 H12A 0.9800
C13 C14 1.43(2)
C14 H14A 0.9600
C14 H14B 0.9600
C14 H14C 0.9600
C15 C16 1.493(18)
C15 H15A 0.9700
C15 H15B 0.9700
C16 C17 1.48(2)
C16 H16A 0.9700
C16 H16B 0.9700
